data_4315739
loop_
_publ_author_name
'Wan-Jung Chuang'
'I-Jung Lin'
'Hsing-Yin Chen'
'Yu-Lun Chang'
'Sodio C. N. Hsu'

_publ_section_title
;
 Characterization of A New Copper(I)-Nitrito Complex That Evolves Nitric
 Oxide
;
_journal_name_full 'Inorganic Chemistry'
_journal_page_first 5377
_journal_page_last 5384
_journal_paper_doi 10.1021/ic100083b
_journal_volume 49
_journal_year 2010
_chemical_formula_moiety 'C76 H68 Cu2 N2 O7 P4'
_chemical_formula_sum 'C76 H68 Cu2 N2 O7 P4'
_chemical_formula_weight 1372.28
_chemical_name_systematic
;
 ?
;
_space_group_IT_number 52
_symmetry_cell_setting orthorhombic
_symmetry_space_group_name_Hall '-P 2ab 2n'
_symmetry_space_group_name_H-M 'P n c n'
_atom_sites_solution_hydrogens geom
_atom_sites_solution_primary direct
_atom_sites_solution_secondary difmap
_audit_creation_method SHELXL-97
_cell_angle_alpha 90.00
_cell_angle_beta 90.00
_cell_angle_gamma 90.00
_cell_formula_units_Z 4
_cell_length_a 18.0326(4)
_cell_length_b 20.1099(4)
_cell_length_c 20.5000(5)
_cell_measurement_reflns_used 53089
_cell_measurement_temperature 200(2)
_cell_measurement_theta_max 25.028
_cell_measurement_theta_min 2.037
_cell_volume 7434.0(3)
_computing_cell_refinement 'HKL Scalepack (Otwinowski & Minor 1997)'
_computing_data_collection 'Collect (Nonius BV, 1997-2000)'
_computing_data_reduction 'HKL Denzo and Scalepack'
_computing_molecular_graphics 'Ortep-3 for Windows (Farrugia, 1997)'
_computing_publication_material 'WinGX publication routines (Farrugia, 1999)'
_computing_structure_refinement 'SHELXL-97 (Sheldrick, 1997)'
_computing_structure_solution 'SHELXS-86 (Sheldrick, 1986)'
_diffrn_ambient_temperature 200(2)
_diffrn_detector_area_resol_mean 9
_diffrn_measured_fraction_theta_full 0.970
_diffrn_measured_fraction_theta_max 0.970
_diffrn_measurement_device_type KappaCCD
_diffrn_measurement_method 'CCD rotation images, thick slices'
_diffrn_radiation_monochromator graphite
_diffrn_radiation_source 'fine-focus sealed tube'
_diffrn_radiation_type MoK\a
_diffrn_radiation_wavelength 0.71073
_diffrn_reflns_av_R_equivalents 0.0807
_diffrn_reflns_av_sigmaI/netI 0.0593
_diffrn_reflns_limit_h_max 16
_diffrn_reflns_limit_h_min -21
_diffrn_reflns_limit_k_max 24
_diffrn_reflns_limit_k_min -23
_diffrn_reflns_limit_l_max 21
_diffrn_reflns_limit_l_min -24
_diffrn_reflns_number 38987
_diffrn_reflns_theta_full 25.32
_diffrn_reflns_theta_max 25.32
_diffrn_reflns_theta_min 2.26
_exptl_absorpt_coefficient_mu 0.709
_exptl_absorpt_correction_T_max 0.899
_exptl_absorpt_correction_T_min 0.808
_exptl_absorpt_correction_type multi-scan
_exptl_crystal_colour 'pale yellow'
_exptl_crystal_density_diffrn 1.226
_exptl_crystal_density_method 'not measured'
_exptl_crystal_description prism
_exptl_crystal_F_000 2848
_exptl_crystal_size_max 0.3
_exptl_crystal_size_mid 0.27
_exptl_crystal_size_min 0.15
_refine_diff_density_max 1.519
_refine_diff_density_min -2.213
_refine_diff_density_rms 0.148
_refine_ls_extinction_method none
_refine_ls_goodness_of_fit_ref 1.175
_refine_ls_hydrogen_treatment fixed
_refine_ls_matrix_type full
_refine_ls_number_parameters 408
_refine_ls_number_reflns 6606
_refine_ls_number_restraints 0
_refine_ls_restrained_S_all 1.175
_refine_ls_R_factor_all 0.1367
_refine_ls_R_factor_gt 0.0851
_refine_ls_shift/su_max 0.0251
_refine_ls_shift/su_mean 0.009
_refine_ls_structure_factor_coef Fsqd
_refine_ls_weighting_details 'calc w=1/[\s^2^(Fo^2^)+(0.1134P)^2^+13.6916P] where P=(Fo^2^+2Fc^2^)/3'
_refine_ls_weighting_scheme calc
_refine_ls_wR_factor_gt 0.2434
_refine_ls_wR_factor_ref 0.2701
_reflns_number_gt 4003
_reflns_number_total 6606
_reflns_threshold_expression >2sigma(I)
_cod_data_source_file ic100083b_si_002_4.cif
_cod_data_source_block 4
_cod_database_code 4315739

loop_
_symmetry_equiv_pos_as_xyz
'x, y, z'
'-x+1/2, -y+1/2, z'
'x+1/2, -y+1/2, -z+1/2'
'-x, y, -z+1/2'
'-x, -y, -z'
'x-1/2, y-1/2, -z'
'-x-1/2, y-1/2, z-1/2'
'x, -y, z-1/2'

loop_
_atom_site_label
_atom_site_type_symbol
_atom_site_fract_x
_atom_site_fract_y
_atom_site_fract_z
_atom_site_U_iso_or_equiv
_atom_site_adp_type
_atom_site_occupancy
_atom_site_symmetry_multiplicity
_atom_site_calc_flag
_atom_site_refinement_flags
_atom_site_disorder_assembly
_atom_site_disorder_group
C1 C -0.0785(3) 0.4757(3) 0.3605(3) 0.0378(14) Uani 1 1 d . . .
C2 C -0.1006(4) 0.5150(4) 0.3094(3) 0.0571(18) Uani 1 1 d . . .
H2 H -0.0812 0.5067 0.2671 0.069 Uiso 1 1 calc R . .
C3 C -0.1501(5) 0.5662(4) 0.3178(4) 0.079(2) Uani 1 1 d . . .
H3 H -0.1625 0.5945 0.2823 0.095 Uiso 1 1 calc R . .
C4 C -0.1818(4) 0.5763(4) 0.3782(5) 0.080(3) Uani 1 1 d . . .
H4 H -0.2183 0.6100 0.3835 0.096 Uiso 1 1 calc R . .
C5 C -0.1610(4) 0.5381(4) 0.4310(4) 0.063(2) Uani 1 1 d . . .
H5 H -0.1820 0.5458 0.4728 0.075 Uiso 1 1 calc R . .
C6 C -0.1091(3) 0.4886(3) 0.4218(3) 0.0534(17) Uani 1 1 d . . .
H6 H -0.0937 0.4626 0.4581 0.064 Uiso 1 1 calc R . .
C7 C -0.0210(4) 0.3573(3) 0.4163(3) 0.0469(16) Uani 1 1 d . . .
C8 C -0.0790(4) 0.3119(4) 0.4122(4) 0.0614(19) Uani 1 1 d . . .
H8 H -0.1075 0.3094 0.3733 0.074 Uiso 1 1 calc R . .
C9 C -0.0956(5) 0.2711(4) 0.4629(4) 0.077(2) Uani 1 1 d . . .
H9 H -0.1354 0.2403 0.4601 0.092 Uiso 1 1 calc R . .
C10 C -0.0533(7) 0.2756(5) 0.5184(5) 0.094(3) Uani 1 1 d . . .
H10 H -0.0653 0.2481 0.5545 0.113 Uiso 1 1 calc R . .
C11 C 0.0058(6) 0.3183(5) 0.5238(4) 0.085(3) Uani 1 1 d . . .
H11 H 0.0356 0.3188 0.5621 0.101 Uiso 1 1 calc R . .
C12 C 0.0205(4) 0.3597(4) 0.4731(3) 0.0606(19) Uani 1 1 d . . .
H12 H 0.0599 0.3908 0.4767 0.073 Uiso 1 1 calc R . .
C13 C 0.0783(3) 0.4571(3) 0.3660(3) 0.0393(14) Uani 1 1 d . . .
C14 C 0.0805(4) 0.5205(4) 0.3907(3) 0.0564(18) Uani 1 1 d . . .
H14 H 0.0355 0.5426 0.4011 0.068 Uiso 1 1 calc R . .
C15 C 0.1475(4) 0.5525(4) 0.4006(4) 0.076(2) Uani 1 1 d . . .
H15 H 0.1483 0.5968 0.4167 0.091 Uiso 1 1 calc R . .
C16 C 0.2117(4) 0.5208(5) 0.3872(4) 0.083(3) Uani 1 1 d . . .
H16 H 0.2575 0.5430 0.3941 0.099 Uiso 1 1 calc R . .
C17 C 0.2118(4) 0.4557(5) 0.3635(4) 0.074(2) Uani 1 1 d . . .
H17 H 0.2572 0.4331 0.3554 0.089 Uiso 1 1 calc R . .
C18 C 0.1447(3) 0.4249(4) 0.3521(3) 0.0493(16) Uani 1 1 d . . .
C19 C 0.2025(5) 0.3292(5) 0.3031(5) 0.104(3) Uani 1 1 d . . .
H19A H 0.1890 0.2852 0.2861 0.156 Uiso 1 1 calc R . .
H19B H 0.2376 0.3241 0.3392 0.156 Uiso 1 1 calc R . .
H19C H 0.2255 0.3555 0.2683 0.156 Uiso 1 1 calc R . .
C20 C -0.0776(3) 0.0981(3) 0.3936(3) 0.0451(15) Uani 1 1 d . . .
C21 C -0.1427(4) 0.1118(4) 0.3588(4) 0.065(2) Uani 1 1 d . . .
H21 H -0.1414 0.1161 0.3127 0.078 Uiso 1 1 calc R . .
C22 C -0.2097(4) 0.1193(5) 0.3926(5) 0.087(3) Uani 1 1 d . . .
H22 H -0.2545 0.1273 0.3695 0.105 Uiso 1 1 calc R . .
C23 C -0.2102(4) 0.1147(4) 0.4607(4) 0.072(2) Uani 1 1 d . . .
H23 H -0.2558 0.1186 0.4836 0.086 Uiso 1 1 calc R . .
C24 C -0.1463(4) 0.1047(3) 0.4947(4) 0.0580(19) Uani 1 1 d . . .
H24 H -0.1476 0.1032 0.5410 0.070 Uiso 1 1 calc R . .
C25 C -0.0802(3) 0.0966(3) 0.4625(3) 0.0507(16) Uani 1 1 d . . .
H25 H -0.0359 0.0900 0.4867 0.061 Uiso 1 1 calc R . .
C26 C 0.0793(3) 0.1147(3) 0.4030(3) 0.0410(15) Uani 1 1 d . . .
C27 C 0.0964(4) 0.1820(4) 0.4030(3) 0.0543(17) Uani 1 1 d . . .
H27 H 0.0733 0.2109 0.3724 0.065 Uiso 1 1 calc R . .
C28 C 0.1475(4) 0.2072(4) 0.4478(4) 0.068(2) Uani 1 1 d . . .
H28 H 0.1585 0.2533 0.4489 0.082 Uiso 1 1 calc R . .
C29 C 0.1817(4) 0.1636(5) 0.4906(4) 0.070(2) Uani 1 1 d . . .
H29 H 0.2174 0.1803 0.5205 0.084 Uiso 1 1 calc R . .
C30 C 0.1652(4) 0.0973(5) 0.4910(4) 0.064(2) Uani 1 1 d . . .
H30 H 0.1885 0.0684 0.5214 0.077 Uiso 1 1 calc R . .
C31 C 0.1143(3) 0.0724(4) 0.4466(3) 0.0526(17) Uani 1 1 d . . .
H31 H 0.1033 0.0262 0.4461 0.063 Uiso 1 1 calc R . .
C32 C 0.0164(4) -0.0050(3) 0.3477(3) 0.0491(16) Uani 1 1 d . . .
C33 C -0.0322(4) -0.0464(3) 0.3794(3) 0.0608(19) Uani 1 1 d . . .
H33 H -0.0710 -0.0272 0.4044 0.073 Uiso 1 1 calc R . .
C34 C -0.0271(6) -0.1155(4) 0.3765(4) 0.076(2) Uani 1 1 d . . .
H34 H -0.0620 -0.1431 0.3982 0.092 Uiso 1 1 calc R . .
C35 C 0.0301(7) -0.1421(4) 0.3413(5) 0.089(3) Uani 1 1 d . . .
H35 H 0.0346 -0.1891 0.3393 0.107 Uiso 1 1 calc R . .
C36 C 0.0834(5) -0.1025(4) 0.3072(4) 0.078(2) Uani 1 1 d . . .
H36 H 0.1229 -0.1223 0.2836 0.094 Uiso 1 1 calc R . .
C37 C 0.0750(4) -0.0338(4) 0.3102(3) 0.0548(17) Uani 1 1 d . . .
C38 C 0.1797(5) -0.0219(5) 0.2423(4) 0.092(3) Uani 1 1 d . . .
H38A H 0.2109 0.0135 0.2242 0.139 Uiso 1 1 calc R . .
H38B H 0.1572 -0.0473 0.2066 0.139 Uiso 1 1 calc R . .
H38C H 0.2101 -0.0515 0.2692 0.139 Uiso 1 1 calc R . .
Cu1 Cu 0.0000 0.36525(5) 0.2500 0.0391(3) Uani 1 2 d S . .
Cu2 Cu 0.0000 0.13438(5) 0.2500 0.0419(3) Uani 1 2 d S . .
P1 P -0.00794(8) 0.41313(8) 0.34755(7) 0.0372(4) Uani 1 1 d . . .
P2 P 0.00662(8) 0.08551(8) 0.34720(8) 0.0411(4) Uani 1 1 d . . .
N1 N 0.0000 0.2639(4) 0.2500 0.058(2) Uani 1 2 d S . .
O1 O 0.1225(3) 0.0069(3) 0.2815(3) 0.0715(14) Uani 1 1 d . . .
O2 O 0.1373(3) 0.3624(3) 0.3258(3) 0.0715(15) Uani 1 1 d . . .
O3 O -0.0578(3) 0.2322(3) 0.2561(2) 0.0657(14) Uani 1 1 d . . .
O4 O 0.0486(8) 0.6644(7) 0.3050(7) 0.119(3) Uiso 0.50 1 d P . .
N2 N 0.0000 0.6860(7) 0.2500 0.119(3) Uiso 1 2 d S . .

loop_
_atom_site_aniso_label
_atom_site_aniso_U_11
_atom_site_aniso_U_22
_atom_site_aniso_U_33
_atom_site_aniso_U_23
_atom_site_aniso_U_13
_atom_site_aniso_U_12
C1 0.036(3) 0.040(4) 0.037(3) -0.004(3) 0.001(3) -0.003(3)
C2 0.059(4) 0.066(5) 0.047(4) -0.011(4) 0.005(3) 0.014(4)
C3 0.090(6) 0.081(6) 0.067(6) -0.002(4) -0.006(5) 0.038(5)
C4 0.066(5) 0.085(6) 0.089(7) -0.016(5) 0.001(5) 0.032(5)
C5 0.052(4) 0.080(5) 0.057(5) -0.016(4) 0.009(3) 0.020(4)
C6 0.047(4) 0.063(5) 0.050(4) -0.006(4) 0.004(3) 0.002(3)
C7 0.052(4) 0.052(4) 0.036(4) 0.000(3) 0.008(3) 0.009(3)
C8 0.062(4) 0.061(5) 0.061(5) 0.004(4) 0.009(4) -0.009(4)
C9 0.108(7) 0.058(5) 0.064(6) 0.022(4) 0.019(5) -0.014(5)
C10 0.150(10) 0.064(6) 0.069(7) 0.028(5) 0.037(6) 0.017(6)
C11 0.124(8) 0.090(7) 0.040(5) 0.013(5) 0.006(5) 0.012(6)
C12 0.071(5) 0.068(5) 0.043(4) 0.008(4) 0.002(4) 0.000(4)
C13 0.041(3) 0.050(4) 0.027(3) 0.000(3) 0.000(2) -0.002(3)
C14 0.051(4) 0.073(5) 0.045(4) -0.011(4) 0.006(3) -0.002(4)
C15 0.069(5) 0.091(6) 0.067(5) -0.032(4) -0.005(4) -0.027(5)
C16 0.050(5) 0.135(9) 0.064(5) -0.031(6) -0.001(4) -0.028(5)
C17 0.041(4) 0.131(8) 0.050(5) -0.012(5) 0.000(3) -0.003(4)
C18 0.044(4) 0.065(5) 0.040(4) 0.002(3) -0.002(3) 0.004(3)
C19 0.062(5) 0.112(8) 0.139(9) -0.023(7) 0.007(5) 0.028(5)
C20 0.041(3) 0.041(4) 0.053(4) -0.001(3) 0.002(3) -0.006(3)
C21 0.044(4) 0.092(6) 0.059(5) 0.012(4) -0.006(3) -0.004(4)
C22 0.037(4) 0.142(9) 0.083(7) 0.014(6) 0.004(4) -0.001(5)
C23 0.049(4) 0.083(6) 0.083(6) 0.012(5) 0.027(4) -0.001(4)
C24 0.064(5) 0.058(5) 0.051(4) 0.009(3) 0.019(4) -0.004(4)
C25 0.049(4) 0.058(4) 0.045(4) 0.004(3) 0.004(3) 0.000(3)
C26 0.034(3) 0.054(4) 0.035(3) -0.003(3) 0.003(3) 0.004(3)
C27 0.057(4) 0.053(5) 0.054(4) 0.001(3) -0.010(3) 0.000(3)
C28 0.065(5) 0.073(5) 0.066(5) -0.011(4) -0.012(4) -0.007(4)
C29 0.046(4) 0.112(7) 0.053(5) -0.009(5) -0.012(3) -0.008(5)
C30 0.045(4) 0.094(6) 0.053(5) 0.014(4) -0.007(3) 0.008(4)
C31 0.044(3) 0.065(5) 0.049(4) 0.009(4) -0.005(3) 0.007(3)
C32 0.066(4) 0.044(4) 0.038(4) 0.003(3) -0.009(3) 0.007(3)
C33 0.086(5) 0.049(5) 0.047(4) 0.006(4) -0.005(4) 0.003(4)
C34 0.123(7) 0.053(5) 0.053(5) 0.007(4) 0.001(5) -0.006(5)
C35 0.155(9) 0.041(5) 0.072(6) 0.004(4) -0.026(6) 0.016(6)
C36 0.113(7) 0.063(6) 0.058(5) -0.005(4) -0.017(5) 0.028(5)
C37 0.067(5) 0.050(5) 0.047(4) -0.003(3) -0.004(3) 0.004(4)
C38 0.073(5) 0.124(8) 0.080(6) -0.024(5) 0.001(4) 0.042(6)
Cu1 0.0473(6) 0.0382(6) 0.0319(6) 0.000 0.0013(4) 0.000
Cu2 0.0505(6) 0.0409(7) 0.0342(6) 0.000 -0.0032(5) 0.000
P1 0.0389(8) 0.0418(10) 0.0310(9) -0.0029(7) 0.0020(6) 0.0000(7)
P2 0.0428(9) 0.0432(10) 0.0374(9) 0.0032(7) -0.0028(7) -0.0001(7)
N1 0.086(7) 0.057(6) 0.030(4) 0.000 0.002(4) 0.000
O1 0.067(3) 0.074(4) 0.074(4) -0.004(3) 0.005(3) 0.016(3)
O2 0.053(3) 0.082(4) 0.080(4) -0.009(3) 0.001(3) 0.013(3)
O3 0.074(4) 0.065(3) 0.058(3) -0.001(3) 0.001(3) -0.011(3)

loop_
_atom_type_symbol
_atom_type_description
_atom_type_scat_dispersion_real
_atom_type_scat_dispersion_imag
_atom_type_scat_source
C C 0.0033 0.0016 'International Tables Vol C Tables 4.2.6.8 and 6.1.1.4'
H H 0.0000 0.0000 'International Tables Vol C Tables 4.2.6.8 and 6.1.1.4'
Cu Cu 0.3201 1.2651 'International Tables Vol C Tables 4.2.6.8 and 6.1.1.4'
P P 0.1023 0.0942 'International Tables Vol C Tables 4.2.6.8 and 6.1.1.4'
N N 0.0061 0.0033 'International Tables Vol C Tables 4.2.6.8 and 6.1.1.4'
O O 0.0106 0.0060 'International Tables Vol C Tables 4.2.6.8 and 6.1.1.4'

loop_
_geom_angle_atom_site_label_1
_geom_angle_atom_site_label_2
_geom_angle_atom_site_label_3
_geom_angle
_geom_angle_site_symmetry_1
_geom_angle_site_symmetry_3
_geom_angle_publ_flag
C2 C1 C6 117.7(6) . . ?
C2 C1 P1 119.6(5) . . ?
C6 C1 P1 122.5(5) . . ?
C1 C2 C3 121.7(7) . . ?
C1 C2 H2 119.2 . . ?
C3 C2 H2 119.2 . . ?
C4 C3 C2 119.6(8) . . ?
C4 C3 H3 120.2 . . ?
C2 C3 H3 120.2 . . ?
C5 C4 C3 120.6(7) . . ?
C5 C4 H4 119.7 . . ?
C3 C4 H4 119.7 . . ?
C4 C5 C6 118.7(7) . . ?
C4 C5 H5 120.6 . . ?
C6 C5 H5 120.6 . . ?
C5 C6 C1 121.6(7) . . ?
C5 C6 H6 119.2 . . ?
C1 C6 H6 119.2 . . ?
C12 C7 C8 118.5(7) . . ?
C12 C7 P1 124.2(6) . . ?
C8 C7 P1 117.2(5) . . ?
C9 C8 C7 121.2(8) . . ?
C9 C8 H8 119.4 . . ?
C7 C8 H8 119.4 . . ?
C8 C9 C10 118.1(8) . . ?
C8 C9 H9 121.0 . . ?
C10 C9 H9 121.0 . . ?
C9 C10 C11 122.7(8) . . ?
C9 C10 H10 118.6 . . ?
C11 C10 H10 118.6 . . ?
C12 C11 C10 118.2(8) . . ?
C12 C11 H11 120.9 . . ?
C10 C11 H11 120.9 . . ?
C11 C12 C7 121.2(8) . . ?
C11 C12 H12 119.4 . . ?
C7 C12 H12 119.4 . . ?
C18 C13 C14 118.9(6) . . ?
C18 C13 P1 117.7(5) . . ?
C14 C13 P1 123.4(5) . . ?
C15 C14 C13 120.8(7) . . ?
C15 C14 H14 119.6 . . ?
C13 C14 H14 119.6 . . ?
C16 C15 C14 119.9(8) . . ?
C16 C15 H15 120.1 . . ?
C14 C15 H15 120.1 . . ?
C17 C16 C15 121.0(7) . . ?
C17 C16 H16 119.5 . . ?
C15 C16 H16 119.5 . . ?
C16 C17 C18 118.6(7) . . ?
C16 C17 H17 120.7 . . ?
C18 C17 H17 120.7 . . ?
O2 C18 C17 124.2(7) . . ?
O2 C18 C13 115.0(6) . . ?
C17 C18 C13 120.8(7) . . ?
O2 C19 H19A 109.5 . . ?
O2 C19 H19B 109.5 . . ?
H19A C19 H19B 109.5 . . ?
O2 C19 H19C 109.5 . . ?
H19A C19 H19C 109.5 . . ?
H19B C19 H19C 109.5 . . ?
C21 C20 C25 119.0(6) . . ?
C21 C20 P2 117.6(5) . . ?
C25 C20 P2 123.3(5) . . ?
C20 C21 C22 119.5(7) . . ?
C20 C21 H21 120.3 . . ?
C22 C21 H21 120.3 . . ?
C23 C22 C21 119.4(7) . . ?
C23 C22 H22 120.3 . . ?
C21 C22 H22 120.3 . . ?
C24 C23 C22 121.0(7) . . ?
C24 C23 H23 119.5 . . ?
C22 C23 H23 119.5 . . ?
C25 C24 C23 120.5(7) . . ?
C25 C24 H24 119.7 . . ?
C23 C24 H24 119.7 . . ?
C24 C25 C20 120.4(6) . . ?
C24 C25 H25 119.8 . . ?
C20 C25 H25 119.8 . . ?
C31 C26 C27 119.8(6) . . ?
C31 C26 P2 122.1(5) . . ?
C27 C26 P2 118.0(5) . . ?
C28 C27 C26 120.0(7) . . ?
C28 C27 H27 120.0 . . ?
C26 C27 H27 120.0 . . ?
C29 C28 C27 118.8(8) . . ?
C29 C28 H28 120.6 . . ?
C27 C28 H28 120.6 . . ?
C30 C29 C28 121.6(7) . . ?
C30 C29 H29 119.2 . . ?
C28 C29 H29 119.2 . . ?
C29 C30 C31 119.4(7) . . ?
C29 C30 H30 120.3 . . ?
C31 C30 H30 120.3 . . ?
C26 C31 C30 120.3(7) . . ?
C26 C31 H31 119.8 . . ?
C30 C31 H31 119.8 . . ?
C33 C32 C37 118.7(6) . . ?
C33 C32 P2 123.1(5) . . ?
C37 C32 P2 118.1(5) . . ?
C32 C33 C34 122.9(8) . . ?
C32 C33 H33 118.6 . . ?
C34 C33 H33 118.6 . . ?
C35 C34 C33 117.6(8) . . ?
C35 C34 H34 121.2 . . ?
C33 C34 H34 121.2 . . ?
C34 C35 C36 123.1(8) . . ?
C34 C35 H35 118.5 . . ?
C36 C35 H35 118.5 . . ?
C37 C36 C35 117.3(8) . . ?
C37 C36 H36 121.3 . . ?
C35 C36 H36 121.3 . . ?
O1 C37 C36 121.7(7) . . ?
O1 C37 C32 117.9(6) . . ?
C36 C37 C32 120.4(7) . . ?
O1 C38 H38A 109.5 . . ?
O1 C38 H38B 109.5 . . ?
H38A C38 H38B 109.5 . . ?
O1 C38 H38C 109.5 . . ?
H38A C38 H38C 109.5 . . ?
H38B C38 H38C 109.5 . . ?
N1 Cu1 P1 115.66(5) . 4 ?
N1 Cu1 P1 115.66(5) . . ?
P1 Cu1 P1 128.68(9) 4 . ?
P2 Cu2 P2 127.58(10) 4 . ?
P2 Cu2 O3 114.52(13) 4 . ?
P2 Cu2 O3 111.38(13) . . ?
P2 Cu2 O3 111.38(13) 4 4 ?
P2 Cu2 O3 114.52(13) . 4 ?
O3 Cu2 O3 56.1(3) . 4 ?
C1 P1 C13 103.4(3) . . ?
C1 P1 C7 103.0(3) . . ?
C13 P1 C7 104.4(3) . . ?
C1 P1 Cu1 118.5(2) . . ?
C13 P1 Cu1 109.91(19) . . ?
C7 P1 Cu1 116.0(2) . . ?
C20 P2 C32 102.6(3) . . ?
C20 P2 C26 103.1(3) . . ?
C32 P2 C26 104.2(3) . . ?
C20 P2 Cu2 111.3(2) . . ?
C32 P2 Cu2 116.7(2) . . ?
C26 P2 Cu2 117.1(2) . . ?
O3 N1 O3 117.4(9) 4 . ?
O3 N1 Cu1 121.3(4) 4 . ?
O3 N1 Cu1 121.3(4) . . ?
C37 O1 C38 117.8(7) . . ?
C18 O2 C19 118.3(6) . . ?
N1 O3 Cu2 93.2(5) . . ?
O4 N2 O4 146.1(16) 4 . ?

loop_
_geom_bond_atom_site_label_1
_geom_bond_atom_site_label_2
_geom_bond_distance
_geom_bond_site_symmetry_2
_geom_bond_publ_flag
C1 C2 1.372(9) . ?
C1 C6 1.398(8) . ?
C1 P1 1.809(6) . ?
C2 C3 1.374(9) . ?
C2 H2 0.9500 . ?
C3 C4 1.378(11) . ?
C3 H3 0.9500 . ?
C4 C5 1.379(11) . ?
C4 H4 0.9500 . ?
C5 C6 1.381(9) . ?
C5 H5 0.9500 . ?
C6 H6 0.9500 . ?
C7 C12 1.385(10) . ?
C7 C8 1.392(9) . ?
C7 P1 1.816(7) . ?
C8 C9 1.358(10) . ?
C8 H8 0.9500 . ?
C9 C10 1.373(13) . ?
C9 H9 0.9500 . ?
C10 C11 1.371(13) . ?
C10 H10 0.9500 . ?
C11 C12 1.358(10) . ?
C11 H11 0.9500 . ?
C12 H12 0.9500 . ?
C13 C18 1.390(8) . ?
C13 C14 1.372(9) . ?
C13 P1 1.829(6) . ?
C14 C15 1.384(9) . ?
C14 H14 0.9500 . ?
C15 C16 1.350(11) . ?
C15 H15 0.9500 . ?
C16 C17 1.396(12) . ?
C16 H16 0.9500 . ?
C17 C18 1.380(9) . ?
C17 H17 0.9500 . ?
C18 O2 1.376(8) . ?
C19 O2 1.430(9) . ?
C19 H19A 0.9800 . ?
C19 H19B 0.9800 . ?
C19 H19C 0.9800 . ?
C20 C21 1.401(9) . ?
C20 C25 1.415(9) . ?
C20 P2 1.810(6) . ?
C21 C22 1.401(10) . ?
C21 H21 0.9500 . ?
C22 C23 1.400(11) . ?
C22 H22 0.9500 . ?
C23 C24 1.360(10) . ?
C23 H23 0.9500 . ?
C24 C25 1.373(9) . ?
C24 H24 0.9500 . ?
C25 H25 0.9500 . ?
C26 C31 1.385(8) . ?
C26 C27 1.387(9) . ?
C26 P2 1.836(6) . ?
C27 C28 1.397(9) . ?
C27 H27 0.9500 . ?
C28 C29 1.385(11) . ?
C28 H28 0.9500 . ?
C29 C30 1.367(11) . ?
C29 H29 0.9500 . ?
C30 C31 1.386(9) . ?
C30 H30 0.9500 . ?
C31 H31 0.9500 . ?
C32 C33 1.372(9) . ?
C32 C37 1.430(9) . ?
C32 P2 1.828(7) . ?
C33 C34 1.393(10) . ?
C33 H33 0.9500 . ?
C34 C35 1.367(13) . ?
C34 H34 0.9500 . ?
C35 C36 1.430(13) . ?
C35 H35 0.9500 . ?
C36 C37 1.392(10) . ?
C36 H36 0.9500 . ?
C37 O1 1.323(8) . ?
C38 O1 1.430(8) . ?
C38 H38A 0.9800 . ?
C38 H38B 0.9800 . ?
C38 H38C 0.9800 . ?
Cu1 N1 2.037(9) . ?
Cu1 P1 2.2241(16) 4 ?
Cu1 P1 2.2241(16) . ?
Cu2 P2 2.2249(17) 4 ?
Cu2 P2 2.2249(17) . ?
Cu2 O3 2.230(6) . ?
Cu2 O3 2.230(6) 4 ?
N1 O3 1.228(6) 4 ?
N1 O3 1.228(6) . ?
O4 N2 1.493(15) . ?
N2 O4 1.493(15) 4 ?
